data_7042559
loop_
_publ_author_name
'Pieper, Martin'
'Lamm, Jan-Hendrik'
'Neumann, Beate'
'Stammler, Hans-Georg'
'Mitzel, Norbert W.'

_publ_section_title
;
 Methylene-bridged, intramolecular donor-acceptor systems based on
 rare-earth metals and phosphinomethanides.
;
_journal_issue 16
_journal_name_full 'Dalton transactions (Cambridge, England : 2003)'
_journal_page_first 5326
_journal_page_last 5336
_journal_paper_doi 10.1039/c7dt00554g
_journal_volume 46
_journal_year 2017
_chemical_formula_moiety 'C34 H52 P2 Y2'
_chemical_formula_sum 'C34 H52 P2 Y2'
_chemical_formula_weight 700.52
_chemical_name_systematic
;
 ? 
;
_space_group_crystal_system monoclinic
_space_group_IT_number 15
_space_group_name_Hall '-C 2yc'
_space_group_name_H-M_alt 'C 1 2/c 1'
_symmetry_space_group_name_Hall '-C 2yc'
_symmetry_space_group_name_H-M 'C 1 2/c 1'
_atom_sites_solution_hydrogens geom
_atom_sites_solution_primary iterative
_atom_sites_solution_secondary difmap
_audit_creation_date 2013-05-23
_audit_creation_method
;
  Olex2 1.2-ac2
  (compiled 2012.03.27 svn.r2268, GUI svn.r4156)
;
_audit_update_record
;
2017-02-10 deposited with the CCDC.
2017-03-22 downloaded from the CCDC.
;
_cell_angle_alpha 90.00
_cell_angle_beta 117.647(2)
_cell_angle_gamma 90.00
_cell_formula_units_Z 4
_cell_length_a 17.8703(3)
_cell_length_b 8.67704(8)
_cell_length_c 24.2103(4)
_cell_measurement_reflns_used 33447
_cell_measurement_temperature 100.01(10)
_cell_measurement_theta_max 76.3140
_cell_measurement_theta_min 4.1090
_cell_volume 3325.45(10)
_computing_cell_refinement
;
CrysAlisPro, Agilent Technologies,
Version 1.171.36.28 (release 01-02-2013 CrysAlis171 .NET)
(compiled Feb  1 2013,16:14:44)
;
_computing_data_collection
;
CrysAlisPro, Agilent Technologies,
Version 1.171.36.28 (release 01-02-2013 CrysAlis171 .NET)
(compiled Feb  1 2013,16:14:44)
;
_computing_data_reduction
;
CrysAlisPro, Agilent Technologies,
Version 1.171.36.28 (release 01-02-2013 CrysAlis171 .NET)
(compiled Feb  1 2013,16:14:44)
;
_computing_molecular_graphics
;
O. V. Dolomanov, L. J. Bourhis, R. J. Gildea, J. A. K. Howard and H. Puschmann,
OLEX2: a complete structure solution, refinement and analysis program.
J. Appl. Cryst. (2009). 42, 339-341.
;
_computing_publication_material
;
O. V. Dolomanov, L. J. Bourhis, R. J. Gildea, J. A. K. Howard and H. Puschmann,
OLEX2: a complete structure solution, refinement and analysis program.
J. Appl. Cryst. (2009). 42, 339-341.
;
_computing_structure_refinement
;
SHELXL, G.M. Sheldrick, Acta Cryst.
(2008). A64, 112-122
;
_computing_structure_solution 'J. Appl. Cryst. (2007) 40, 786-790'
_diffrn_ambient_temperature 100.01(10)
_diffrn_detector_area_resol_mean 10.6228
_diffrn_measured_fraction_theta_full 0.9997
_diffrn_measured_fraction_theta_max 0.9941
_diffrn_measurement_details
;
#__ type_ start__ end____ width___ exp.time_
  1 omega  -49.00   25.00   1.0000    3.0000
omega____ theta____ kappa____ phi______ frames
    -      -38.5000   38.0000    0.0000 74

#__ type_ start__ end____ width___ exp.time_
  2 omega  -63.00   30.00   1.0000    3.0000
omega____ theta____ kappa____ phi______ frames
    -      -38.5000   57.0000 -180.0000 93

#__ type_ start__ end____ width___ exp.time_
  3 omega  -30.00   33.00   1.0000    3.0000
omega____ theta____ kappa____ phi______ frames
    -      -38.5000   30.0000  -90.0000 63

#__ type_ start__ end____ width___ exp.time_
  4 omega   49.00   91.00   1.0000    3.0000
omega____ theta____ kappa____ phi______ frames
    -       43.4488   38.0000  120.0000 42

#__ type_ start__ end____ width___ exp.time_
  5 omega   14.00   56.00   1.0000    3.0000
omega____ theta____ kappa____ phi______ frames
    -       43.4488   77.0000  -30.0000 42

#__ type_ start__ end____ width___ exp.time_
  6 omega   47.00   83.00   1.0000    3.0000
omega____ theta____ kappa____ phi______ frames
    -       43.4488   57.0000  -30.0000 36

#__ type_ start__ end____ width___ exp.time_
  7 omega   57.00  126.00   1.0000    3.0000
omega____ theta____ kappa____ phi______ frames
    -       43.4488  178.0000  150.0000 69

#__ type_ start__ end____ width___ exp.time_
  8 omega   16.00  115.00   1.0000    3.0000
omega____ theta____ kappa____ phi______ frames
    -       43.4488   77.0000 -120.0000 99

#__ type_ start__ end____ width___ exp.time_
  9 omega   18.00   44.00   1.0000    3.0000
omega____ theta____ kappa____ phi______ frames
    -       43.4488   57.0000  -30.0000 26

#__ type_ start__ end____ width___ exp.time_
 10 omega   13.00   81.00   1.0000    3.0000
omega____ theta____ kappa____ phi______ frames
    -       43.4488   77.0000   30.0000 68

#__ type_ start__ end____ width___ exp.time_
 11 omega   13.00   62.00   1.0000    3.0000
omega____ theta____ kappa____ phi______ frames
    -       43.4488   77.0000  120.0000 49

#__ type_ start__ end____ width___ exp.time_
 12 omega   81.00  126.00   1.0000    3.0000
omega____ theta____ kappa____ phi______ frames
    -       43.4488  178.0000  -30.0000 45

#__ type_ start__ end____ width___ exp.time_
 13 omega   63.00   89.00   1.0000    3.0000
omega____ theta____ kappa____ phi______ frames
    -       43.4488   77.0000  120.0000 26

#__ type_ start__ end____ width___ exp.time_
 14 omega   16.00  115.00   1.0000    3.0000
omega____ theta____ kappa____ phi______ frames
    -       43.4488   77.0000 -180.0000 99

#__ type_ start__ end____ width___ exp.time_
 15 omega   27.00   75.00   1.0000    3.0000
omega____ theta____ kappa____ phi______ frames
    -       43.4488   38.0000  -90.0000 48

#__ type_ start__ end____ width___ exp.time_
 16 omega   81.00  107.00   1.0000    3.0000
omega____ theta____ kappa____ phi______ frames
    -      111.0000   77.0000  -30.0000 26

#__ type_ start__ end____ width___ exp.time_
 17 omega   41.00   96.00   1.0000    3.0000
omega____ theta____ kappa____ phi______ frames
    -      111.0000  -45.0000   60.0000 55

#__ type_ start__ end____ width___ exp.time_
 18 omega   41.00  108.00   1.0000    3.0000
omega____ theta____ kappa____ phi______ frames
    -      111.0000  -94.0000   60.0000 67

#__ type_ start__ end____ width___ exp.time_
 19 omega   82.00  107.00   1.0000    3.0000
omega____ theta____ kappa____ phi______ frames
    -      111.0000   77.0000  120.0000 25

#__ type_ start__ end____ width___ exp.time_
 20 omega   81.00  107.00   1.0000    3.0000
omega____ theta____ kappa____ phi______ frames
    -      111.0000   77.0000    0.0000 26

#__ type_ start__ end____ width___ exp.time_
 21 omega   90.00  122.00   1.0000    3.0000
omega____ theta____ kappa____ phi______ frames
    -      111.0000 -125.0000 -120.0000 32

#__ type_ start__ end____ width___ exp.time_
 22 omega   83.00  109.00   1.0000    3.0000
omega____ theta____ kappa____ phi______ frames
    -      111.0000   67.0000   82.4803 26

#__ type_ start__ end____ width___ exp.time_
 23 omega   89.00  115.00   1.0000    3.0000
omega____ theta____ kappa____ phi______ frames
    -      111.0000   45.0000    0.0000 26

#__ type_ start__ end____ width___ exp.time_
 24 omega   60.00  103.00   1.0000    3.0000
omega____ theta____ kappa____ phi______ frames
    -      111.0000  -94.0000  150.0000 43

#__ type_ start__ end____ width___ exp.time_
 25 omega  118.00  176.00   1.0000    3.0000
omega____ theta____ kappa____ phi______ frames
    -      111.0000   77.0000   60.0000 58

#__ type_ start__ end____ width___ exp.time_
 26 omega  113.00  176.00   1.0000    3.0000
omega____ theta____ kappa____ phi______ frames
    -      111.0000   77.0000  120.0000 63

#__ type_ start__ end____ width___ exp.time_
 27 omega   85.00  111.00   1.0000    3.0000
omega____ theta____ kappa____ phi______ frames
    -      111.0000   61.0000   30.0000 26

#__ type_ start__ end____ width___ exp.time_
 28 omega   85.00  110.00   1.0000    3.0000
omega____ theta____ kappa____ phi______ frames
    -      111.0000   61.0000 -150.0000 25

#__ type_ start__ end____ width___ exp.time_
 29 omega   81.00  107.00   1.0000    3.0000
omega____ theta____ kappa____ phi______ frames
    -      111.0000   77.0000  150.0000 26

#__ type_ start__ end____ width___ exp.time_
 30 omega  115.00  143.00   1.0000    3.0000
omega____ theta____ kappa____ phi______ frames
    -      111.0000   77.0000  150.0000 28

#__ type_ start__ end____ width___ exp.time_
 31 omega   85.00  111.00   1.0000    3.0000
omega____ theta____ kappa____ phi______ frames
    -      111.0000   61.0000   60.0000 26

#__ type_ start__ end____ width___ exp.time_
 32 omega   81.00  165.00   1.0000    3.0000
omega____ theta____ kappa____ phi______ frames
    -      111.0000   77.0000  -90.0000 84

#__ type_ start__ end____ width___ exp.time_
 33 omega   81.00  172.00   1.0000    3.0000
omega____ theta____ kappa____ phi______ frames
    -      111.0000   77.0000 -150.0000 91

#__ type_ start__ end____ width___ exp.time_
 34 omega   85.00  177.00   1.0000    3.0000
omega____ theta____ kappa____ phi______ frames
    -      111.0000   61.0000 -180.0000 92

#__ type_ start__ end____ width___ exp.time_
 35 omega  109.00  140.00   1.0000    3.0000
omega____ theta____ kappa____ phi______ frames
    -      111.0000  -77.0000 -150.0000 31

#__ type_ start__ end____ width___ exp.time_
 36 omega   81.00  178.00   1.0000    3.0000
omega____ theta____ kappa____ phi______ frames
    -      111.0000   77.0000  -60.0000 97

#__ type_ start__ end____ width___ exp.time_
 37 omega   41.00   84.00   1.0000    3.0000
omega____ theta____ kappa____ phi______ frames
    -      111.0000 -125.0000 -120.0000 43

#__ type_ start__ end____ width___ exp.time_
 38 omega   40.00   82.00   1.0000    3.0000
omega____ theta____ kappa____ phi______ frames
    -      111.0000  -77.0000 -150.0000 42

#__ type_ start__ end____ width___ exp.time_
 39 omega   81.00  106.00   1.0000    3.0000
omega____ theta____ kappa____ phi______ frames
    -      111.0000   77.0000 -180.0000 25

#__ type_ start__ end____ width___ exp.time_
 40 omega   86.00  151.00   1.0000    3.0000
omega____ theta____ kappa____ phi______ frames
    -      111.0000   61.0000  -90.0000 65

#__ type_ start__ end____ width___ exp.time_
 41 omega   82.00  108.00   1.0000    3.0000
omega____ theta____ kappa____ phi______ frames
    -      111.0000   77.0000   30.0000 26

#__ type_ start__ end____ width___ exp.time_
 42 omega   82.00  146.00   1.0000    3.0000
omega____ theta____ kappa____ phi______ frames
    -      111.0000   77.0000 -120.0000 64

#__ type_ start__ end____ width___ exp.time_
 43 omega   89.00  117.00   1.0000    3.0000
omega____ theta____ kappa____ phi______ frames
    -      111.0000   45.0000   90.0000 28

#__ type_ start__ end____ width___ exp.time_
 44 omega   89.00  116.00   1.0000    3.0000
omega____ theta____ kappa____ phi______ frames
    -      111.0000   45.0000  150.0000 27

#__ type_ start__ end____ width___ exp.time_
 45 omega   85.00  111.00   1.0000    3.0000
omega____ theta____ kappa____ phi______ frames
    -      111.0000   61.0000 -120.0000 26

#__ type_ start__ end____ width___ exp.time_
 46 omega   85.00  117.00   1.0000    3.0000
omega____ theta____ kappa____ phi______ frames
    -      111.0000   61.0000  120.0000 32

#__ type_ start__ end____ width___ exp.time_
 47 omega   34.00  107.00   1.0000    3.0000
omega____ theta____ kappa____ phi______ frames
    -      111.0000  -94.0000  -90.0000 73

#__ type_ start__ end____ width___ exp.time_
 48 omega  118.00  171.00   1.0000    3.0000
omega____ theta____ kappa____ phi______ frames
    -      111.0000   45.0000    0.0000 53

#__ type_ start__ end____ width___ exp.time_
 49 omega   41.00  116.00   1.0000    3.0000
omega____ theta____ kappa____ phi______ frames
    -      111.0000 -125.0000   60.0000 75

#__ type_ start__ end____ width___ exp.time_
 50 omega   81.00  107.00   1.0000    3.0000
omega____ theta____ kappa____ phi______ frames
    -      111.0000   77.0000   60.0000 26

#__ type_ start__ end____ width___ exp.time_
 51 omega   85.00  111.00   1.0000    3.0000
omega____ theta____ kappa____ phi______ frames
    -      111.0000   61.0000  -60.0000 26

#__ type_ start__ end____ width___ exp.time_
 52 omega  118.00  175.00   1.0000    3.0000
omega____ theta____ kappa____ phi______ frames
    -      111.0000   77.0000   90.0000 57

#__ type_ start__ end____ width___ exp.time_
 53 omega   81.00  114.00   1.0000    3.0000
omega____ theta____ kappa____ phi______ frames
    -      111.0000   77.0000   90.0000 33

#__ type_ start__ end____ width___ exp.time_
 54 omega   85.00  112.00   1.0000    3.0000
omega____ theta____ kappa____ phi______ frames
    -      111.0000   61.0000  -30.0000 27

#__ type_ start__ end____ width___ exp.time_
 55 omega   84.00  109.00   1.0000    3.0000
omega____ theta____ kappa____ phi______ frames
    -      111.0000   65.0000  150.2757 25

#__ type_ start__ end____ width___ exp.time_
 56 omega   83.00  108.00   1.0000    3.0000
omega____ theta____ kappa____ phi______ frames
    -      111.0000   72.0000 -126.6934 25

#__ type_ start__ end____ width___ exp.time_
 57 omega   89.00  178.00   1.0000    3.0000
omega____ theta____ kappa____ phi______ frames
    -      111.0000   43.0000   24.3029 89

#__ type_ start__ end____ width___ exp.time_
 58 omega -107.00  -12.00   1.0000    3.0000
omega____ theta____ kappa____ phi______ frames
    -      -38.5000  -61.0000  -30.0000 95

#__ type_ start__ end____ width___ exp.time_
 59 omega  -50.00   33.00   1.0000    3.0000
omega____ theta____ kappa____ phi______ frames
    -      -38.5000   38.0000   90.0000 83

#__ type_ start__ end____ width___ exp.time_
 60 omega   57.00  127.00   1.0000    3.0000
omega____ theta____ kappa____ phi______ frames
    -       43.4488  178.0000   90.0000 70

#__ type_ start__ end____ width___ exp.time_
 61 omega   55.00  128.00   1.0000    3.0000
omega____ theta____ kappa____ phi______ frames
    -       43.4488 -178.0000 -120.0000 73

#__ type_ start__ end____ width___ exp.time_
 62 omega   23.00  114.00   1.0000    3.0000
omega____ theta____ kappa____ phi______ frames
    -       43.4488   38.0000  -60.0000 91

#__ type_ start__ end____ width___ exp.time_
 63 omega   57.00  127.00   1.0000    3.0000
omega____ theta____ kappa____ phi______ frames
    -       43.4488  178.0000    0.0000 70

#__ type_ start__ end____ width___ exp.time_
 64 omega   23.00  114.00   1.0000    3.0000
omega____ theta____ kappa____ phi______ frames
    -       43.4488   38.0000   60.0000 91

#__ type_ start__ end____ width___ exp.time_
 65 omega   18.00  112.00   1.0000    3.0000
omega____ theta____ kappa____ phi______ frames
    -       43.4488   57.0000   60.0000 94

#__ type_ start__ end____ width___ exp.time_
 66 omega   23.00  114.00   1.0000    3.0000
omega____ theta____ kappa____ phi______ frames
    -       43.4488   38.0000   30.0000 91

#__ type_ start__ end____ width___ exp.time_
 67 omega   13.00  115.00   1.0000    3.0000
omega____ theta____ kappa____ phi______ frames
    -       43.4488   77.0000 -150.0000 102

#__ type_ start__ end____ width___ exp.time_
 68 omega   57.00  127.00   1.0000    3.0000
omega____ theta____ kappa____ phi______ frames
    -       43.4488  178.0000 -180.0000 70

#__ type_ start__ end____ width___ exp.time_
 69 omega   57.00  127.00   1.0000    3.0000
omega____ theta____ kappa____ phi______ frames
    -       43.4488  178.0000  -90.0000 70

#__ type_ start__ end____ width___ exp.time_
 70 omega   18.00  112.00   1.0000    3.0000
omega____ theta____ kappa____ phi______ frames
    -       43.4488   57.0000 -180.0000 94

#__ type_ start__ end____ width___ exp.time_
 71 omega   13.00  115.00   1.0000    3.0000
omega____ theta____ kappa____ phi______ frames
    -       43.4488   77.0000   90.0000 102

#__ type_ start__ end____ width___ exp.time_
 72 omega   57.00  127.00   1.0000    3.0000
omega____ theta____ kappa____ phi______ frames
    -       43.4488  178.0000  -60.0000 70

#__ type_ start__ end____ width___ exp.time_
 73 omega   85.00  178.00   1.0000    3.0000
omega____ theta____ kappa____ phi______ frames
    -      111.0000   61.0000  150.0000 93

#__ type_ start__ end____ width___ exp.time_
 74 omega   81.00  178.00   1.0000    3.0000
omega____ theta____ kappa____ phi______ frames
    -      111.0000   77.0000 -120.0000 97

#__ type_ start__ end____ width___ exp.time_
 75 omega   81.00  178.00   1.0000    3.0000
omega____ theta____ kappa____ phi______ frames
    -      111.0000   77.0000  -60.0000 97

#__ type_ start__ end____ width___ exp.time_
 76 omega   85.00  178.00   1.0000    3.0000
omega____ theta____ kappa____ phi______ frames
    -      111.0000   61.0000 -180.0000 93

#__ type_ start__ end____ width___ exp.time_
 77 omega   40.00  141.00   1.0000    3.0000
omega____ theta____ kappa____ phi______ frames
    -      111.0000  -77.0000 -180.0000 101

#__ type_ start__ end____ width___ exp.time_
 78 omega   31.00  109.00   1.0000    3.0000
omega____ theta____ kappa____ phi______ frames
    -      111.0000  -94.0000   90.0000 78

#__ type_ start__ end____ width___ exp.time_
 79 omega   89.00  178.00   1.0000    3.0000
omega____ theta____ kappa____ phi______ frames
    -      111.0000   45.0000  120.0000 89

#__ type_ start__ end____ width___ exp.time_
 80 omega   85.00  178.00   1.0000    3.0000
omega____ theta____ kappa____ phi______ frames
    -      111.0000   61.0000    0.0000 93

#__ type_ start__ end____ width___ exp.time_
 81 omega   90.00  178.00   1.0000    3.0000
omega____ theta____ kappa____ phi______ frames
    -      111.0000   30.0000  -60.0000 88

#__ type_ start__ end____ width___ exp.time_
 82 omega   89.00  178.00   1.0000    3.0000
omega____ theta____ kappa____ phi______ frames
    -      111.0000   45.0000 -150.0000 89

#__ type_ start__ end____ width___ exp.time_
 83 omega   85.00  178.00   1.0000    3.0000
omega____ theta____ kappa____ phi______ frames
    -      111.0000   61.0000   60.0000 93

#__ type_ start__ end____ width___ exp.time_
 84 omega   31.00  109.00   1.0000    3.0000
omega____ theta____ kappa____ phi______ frames
    -      111.0000  -94.0000  -30.0000 78

#__ type_ start__ end____ width___ exp.time_
 85 omega   89.00  178.00   1.0000    3.0000
omega____ theta____ kappa____ phi______ frames
    -      111.0000   45.0000 -180.0000 89

#__ type_ start__ end____ width___ exp.time_
 86 omega   38.00   91.00   1.0000    3.0000
omega____ theta____ kappa____ phi______ frames
    -      111.0000  -30.0000   90.0000 53

#__ type_ start__ end____ width___ exp.time_
 87 omega   85.00  178.00   1.0000    3.0000
omega____ theta____ kappa____ phi______ frames
    -      111.0000   61.0000  -90.0000 93

#__ type_ start__ end____ width___ exp.time_
 88 omega   81.00  178.00   1.0000    3.0000
omega____ theta____ kappa____ phi______ frames
    -      111.0000   77.0000   30.0000 97

#__ type_ start__ end____ width___ exp.time_
 89 omega   31.00  109.00   1.0000    3.0000
omega____ theta____ kappa____ phi______ frames
    -      111.0000  -94.0000    0.0000 78

#__ type_ start__ end____ width___ exp.time_
 90 omega   38.00   91.00   1.0000    3.0000
omega____ theta____ kappa____ phi______ frames
    -      111.0000  -30.0000  -60.0000 53

#__ type_ start__ end____ width___ exp.time_
 91 omega   89.00  178.00   1.0000    3.0000
omega____ theta____ kappa____ phi______ frames
    -      111.0000   45.0000  -49.2326 89

#__ type_ start__ end____ width___ exp.time_
 92 omega   89.00  178.00   1.0000    3.0000
omega____ theta____ kappa____ phi______ frames
    -      111.0000   45.0000 -120.0000 89

#__ type_ start__ end____ width___ exp.time_
 93 omega   94.00  178.00   1.0000    3.0000
omega____ theta____ kappa____ phi______ frames
    -      111.0000  125.0000    0.0000 84
;
_diffrn_measurement_device_type 'SuperNova, Dual, Cu at zero, Atlas'
_diffrn_measurement_method '\w scans'
_diffrn_orient_matrix_UB_11 0.0107826000
_diffrn_orient_matrix_UB_12 -0.1763125000
_diffrn_orient_matrix_UB_13 0.0062727000
_diffrn_orient_matrix_UB_21 0.0441396000
_diffrn_orient_matrix_UB_22 0.0024945000
_diffrn_orient_matrix_UB_23 -0.0415789000
_diffrn_orient_matrix_UB_31 0.0860603000
_diffrn_orient_matrix_UB_32 0.0208011000
_diffrn_orient_matrix_UB_33 0.0582441000
_diffrn_radiation_monochromator mirror
_diffrn_radiation_type 'Cu K\a'
_diffrn_radiation_wavelength 1.5418
_diffrn_reflns_av_R_equivalents 0.0275
_diffrn_reflns_av_unetI/netI 0.0090
_diffrn_reflns_limit_h_max 22
_diffrn_reflns_limit_h_min -22
_diffrn_reflns_limit_k_max 10
_diffrn_reflns_limit_k_min -10
_diffrn_reflns_limit_l_max 29
_diffrn_reflns_limit_l_min -29
_diffrn_reflns_number 58794
_diffrn_reflns_theta_full 71.9829
_diffrn_reflns_theta_max 76.5746
_diffrn_reflns_theta_min 4.12
_diffrn_source 'SuperNova (Cu) X-ray Source'
_exptl_absorpt_coefficient_mu 5.708
_exptl_absorpt_correction_T_max 1.037
_exptl_absorpt_correction_T_min 0.938
_exptl_absorpt_correction_type gaussian
_exptl_absorpt_process_details
;
CrysAlisPro, Agilent Technologies,
Version 1.171.36.28 (release 01-02-2013 CrysAlis171 .NET)
(compiled Feb  1 2013,16:14:44)
Numerical absorption correction based on gaussian integration over
            a multifaceted crystal model
;
_exptl_crystal_colour colourless
_exptl_crystal_colour_primary colourless
_exptl_crystal_density_diffrn 1.399
_exptl_crystal_density_method 'not measured'
_exptl_crystal_description plate
_exptl_crystal_F_000 1456
_exptl_crystal_size_max 0.1274
_exptl_crystal_size_mid 0.0891
_exptl_crystal_size_min 0.03
_refine_diff_density_max 0.538
_refine_diff_density_min -0.377
_refine_diff_density_rms 0.044
_refine_ls_extinction_method none
_refine_ls_goodness_of_fit_ref 1.035
_refine_ls_hydrogen_treatment constr
_refine_ls_matrix_type full
_refine_ls_number_parameters 196
_refine_ls_number_reflns 3272
_refine_ls_number_restraints 0
_refine_ls_restrained_S_all 1.035
_refine_ls_R_factor_all 0.0179
_refine_ls_R_factor_gt 0.0168
_refine_ls_shift/su_max 0.002
_refine_ls_shift/su_mean 0.000
_refine_ls_structure_factor_coef Fsqd
_refine_ls_weighting_details 'calc w=1/[\s^2^(Fo^2^)+(0.0155P)^2^+4.9622P] where P=(Fo^2^+2Fc^2^)/3'
_refine_ls_weighting_scheme calc
_refine_ls_wR_factor_gt 0.0388
_refine_ls_wR_factor_ref 0.0395
_reflns_number_gt 3114
_reflns_number_total 3272
_reflns_threshold_expression >2sigma(I)
_cod_data_source_file c7dt00554g2.cif
_cod_data_source_block compound1
_cod_depositor_comments 'Adding full bibliography for 7042559--7042570.cif.'
_cod_original_cell_volume 3325.45(9)
_cod_database_code 7042559
_chemical_oxdiff_formula 'C17 H26 P Y'
_reflns_odcompleteness_completeness 99.97
_reflns_odcompleteness_iscentric 1
_reflns_odcompleteness_theta 71.98

loop_
_space_group_symop_id
_space_group_symop_operation_xyz
1 'x, y, z'
2 '-x, y, -z+1/2'
3 'x+1/2, y+1/2, z'
4 '-x+1/2, y+1/2, -z+1/2'
5 '-x, -y, -z'
6 'x, -y, z-1/2'
7 '-x+1/2, -y+1/2, -z'
8 'x+1/2, -y+1/2, z-1/2'

loop_
_atom_site_label
_atom_site_type_symbol
_atom_site_fract_x
_atom_site_fract_y
_atom_site_fract_z
_atom_site_U_iso_or_equiv
_atom_site_adp_type
_atom_site_occupancy
_atom_site_symmetry_multiplicity
_atom_site_calc_flag
_atom_site_refinement_flags
_atom_site_disorder_assembly
_atom_site_disorder_group
Y1 Y 0.631216(7) 1.013735(14) 0.596206(5) 0.01582(4) Uani 1 1 d . . .
P1 P 0.53196(2) 0.85671(4) 0.422704(16) 0.01685(8) Uani 1 1 d . . .
C1 C 0.7165(2) 1.2727(3) 0.63668(11) 0.0269(6) Uani 0.883(4) 1 d P A 1
H1 H 0.7284 1.3024 0.6768 0.032 Uiso 0.883(4) 1 calc PR A 1
C2 C 0.76733(12) 1.1783(3) 0.62085(13) 0.0306(5) Uani 0.883(4) 1 d P A 1
H2 H 0.8189 1.1352 0.6485 0.037 Uiso 0.883(4) 1 calc PR A 1
C3 C 0.72663(17) 1.1603(2) 0.55582(12) 0.0253(5) Uani 0.883(4) 1 d P A 1
H3 H 0.7465 1.1027 0.5329 0.030 Uiso 0.883(4) 1 calc PR A 1
C4 C 0.65096(17) 1.2440(2) 0.53134(9) 0.0245(5) Uani 0.883(4) 1 d P A 1
H4 H 0.6117 1.2517 0.4894 0.029 Uiso 0.883(4) 1 calc PR A 1
C5 C 0.64489(13) 1.3146(2) 0.58165(13) 0.0260(5) Uani 0.883(4) 1 d P A 1
H5 H 0.6011 1.3776 0.5788 0.031 Uiso 0.883(4) 1 calc PR A 1
C1B C 0.6948(10) 1.2959(18) 0.6305(6) 0.019(6) Uiso 0.117(4) 1 d PG A 2
H1B H 0.6821 1.3460 0.6590 0.023 Uiso 0.117(4) 1 calc PR A 2
C2B C 0.7657(8) 1.1991(17) 0.6451(6) 0.036(5) Uiso 0.117(4) 1 d PG A 2
H2B H 0.8074 1.1746 0.6850 0.043 Uiso 0.117(4) 1 calc PR A 2
C3B C 0.7615(9) 1.1462(13) 0.5883(9) 0.028(4) Uiso 0.117(4) 1 d PG A 2
H3B H 0.8001 1.0810 0.5843 0.034 Uiso 0.117(4) 1 calc PR A 2
C4B C 0.6881(11) 1.2103(16) 0.5385(5) 0.017(3) Uiso 0.117(4) 1 d PG A 2
H4B H 0.6702 1.1945 0.4962 0.020 Uiso 0.117(4) 1 calc PR A 2
C5B C 0.6469(7) 1.3029(17) 0.5645(7) 0.018(5) Uiso 0.117(4) 1 d PG A 2
H5B H 0.5973 1.3583 0.5423 0.021 Uiso 0.117(4) 1 calc PR A 2
C6 C 0.64954(10) 0.92748(19) 0.70692(7) 0.0271(3) Uani 1 1 d . A .
H6 H 0.6238 0.9888 0.7247 0.033 Uiso 1 1 calc R . .
C7 C 0.73142(11) 0.9467(2) 0.71446(7) 0.0296(4) Uani 1 1 d . A .
H7 H 0.7696 1.0227 0.7381 0.035 Uiso 1 1 calc R . .
C8 C 0.74586(11) 0.8308(2) 0.67989(7) 0.0322(4) Uani 1 1 d . A .
H8 H 0.7950 0.8176 0.6763 0.039 Uiso 1 1 calc R . .
C9 C 0.67335(12) 0.73898(19) 0.65188(7) 0.0324(4) Uani 1 1 d . A .
H9 H 0.6663 0.6529 0.6270 0.039 Uiso 1 1 calc R . .
C10 C 0.61274(11) 0.79962(19) 0.66790(7) 0.0309(4) Uani 1 1 d . A .
H10 H 0.5584 0.7620 0.6550 0.037 Uiso 1 1 calc R . .
C11 C 0.58370(9) 0.83305(17) 0.50594(6) 0.0193(3) Uani 1 1 d . A .
H11A H 0.6344 0.7758 0.5142 0.023 Uiso 1 1 calc R . .
H11B H 0.5478 0.7606 0.5131 0.023 Uiso 1 1 calc R . .
C12 C 0.60598(9) 0.97427(18) 0.40545(7) 0.0214(3) Uani 1 1 d . A .
H12 H 0.6092 1.0761 0.4239 0.026 Uiso 1 1 calc R . .
C13 C 0.69616(10) 0.9103(2) 0.43497(7) 0.0286(3) Uani 1 1 d . . .
H13A H 0.6975 0.8184 0.4134 0.043 Uiso 1 1 calc R A .
H13B H 0.7141 0.8867 0.4780 0.043 Uiso 1 1 calc R . .
H13C H 0.7334 0.9858 0.4320 0.043 Uiso 1 1 calc R . .
C14 C 0.57444(11) 0.9997(2) 0.33539(7) 0.0287(4) Uani 1 1 d . . .
H14A H 0.5195 1.0464 0.3175 0.043 Uiso 1 1 calc R A .
H14B H 0.5711 0.9024 0.3155 0.043 Uiso 1 1 calc R . .
H14C H 0.6130 1.0662 0.3293 0.043 Uiso 1 1 calc R . .
C15 C 0.53662(15) 0.6731(2) 0.38181(9) 0.0226(4) Uani 0.883(4) 1 d P A 1
H15 H 0.5833 0.6871 0.3717 0.027 Uiso 0.883(4) 1 calc PR A 1
C16 C 0.45723(10) 0.65083(19) 0.31943(7) 0.0282(3) Uani 0.883(4) 1 d P A 1
H16A H 0.4098 0.6306 0.3268 0.042 Uiso 0.883(4) 1 calc PR A 1
H16B H 0.4653 0.5653 0.2976 0.042 Uiso 0.883(4) 1 calc PR A 1
H16C H 0.4467 0.7425 0.2947 0.042 Uiso 0.883(4) 1 calc PR A 1
C17 C 0.55802(13) 0.5296(2) 0.42236(9) 0.0304(5) Uani 0.883(4) 1 d P A 1
H17A H 0.5129 0.5079 0.4323 0.046 Uiso 0.883(4) 1 calc PR A 1
H17B H 0.6094 0.5465 0.4602 0.046 Uiso 0.883(4) 1 calc PR A 1
H17C H 0.5652 0.4438 0.4002 0.046 Uiso 0.883(4) 1 calc PR A 1
C17B C 0.5916(10) 0.5649(18) 0.4050(7) 0.033(4) Uiso 0.117(4) 1 d P A 2
H17D H 0.6219 0.6110 0.3853 0.049 Uiso 0.117(4) 1 calc PR A 2
H17E H 0.5769 0.4609 0.3906 0.049 Uiso 0.117(4) 1 calc PR A 2
H17F H 0.6266 0.5649 0.4494 0.049 Uiso 0.117(4) 1 calc PR A 2
C15B C 0.5137(12) 0.655(2) 0.3893(9) 0.027(5) Uiso 0.117(4) 1 d P A 2
H15B H 0.4833 0.5991 0.4080 0.032 Uiso 0.117(4) 1 calc PR A 2
C16B C 0.45723(10) 0.65083(19) 0.31943(7) 0.0282(3) Uani 0.117(4) 1 d P A 2
H16D H 0.4743 0.5679 0.3015 0.042 Uiso 0.117(4) 1 calc PR A 2
H16E H 0.4619 0.7468 0.3015 0.042 Uiso 0.117(4) 1 calc PR A 2
H16F H 0.3997 0.6354 0.3110 0.042 Uiso 0.117(4) 1 calc PR A 2

loop_
_atom_site_aniso_label
_atom_site_aniso_U_11
_atom_site_aniso_U_22
_atom_site_aniso_U_33
_atom_site_aniso_U_23
_atom_site_aniso_U_13
_atom_site_aniso_U_12
Y1 0.01698(7) 0.01938(7) 0.01051(7) -0.00004(4) 0.00588(5) -0.00105(4)
P1 0.01651(17) 0.01864(17) 0.01304(16) -0.00084(13) 0.00487(14) -0.00113(13)
C1 0.0284(14) 0.0313(12) 0.0251(11) -0.0125(9) 0.0158(10) -0.0134(12)
C2 0.0226(9) 0.0390(11) 0.0313(12) -0.0066(9) 0.0134(8) -0.0109(8)
C3 0.0305(12) 0.0268(10) 0.0268(12) -0.0062(8) 0.0200(11) -0.0087(9)
C4 0.0354(13) 0.0193(9) 0.0241(10) -0.0017(7) 0.0183(9) -0.0060(9)
C5 0.0361(13) 0.0216(10) 0.0287(12) -0.0069(9) 0.0221(11) -0.0086(7)
C6 0.0326(9) 0.0346(9) 0.0145(7) 0.0070(6) 0.0114(7) 0.0094(7)
C7 0.0287(8) 0.0394(9) 0.0139(7) 0.0017(7) 0.0043(6) 0.0060(7)
C8 0.0319(9) 0.0432(10) 0.0183(8) 0.0081(7) 0.0090(7) 0.0159(8)
C9 0.0530(11) 0.0236(8) 0.0183(8) 0.0065(6) 0.0145(8) 0.0103(8)
C10 0.0394(9) 0.0298(8) 0.0215(8) 0.0101(7) 0.0125(7) -0.0006(7)
C11 0.0192(7) 0.0213(7) 0.0156(7) 0.0002(5) 0.0065(6) -0.0012(6)
C12 0.0212(7) 0.0274(8) 0.0168(7) -0.0033(6) 0.0098(6) -0.0046(6)
C13 0.0201(8) 0.0414(9) 0.0239(8) -0.0065(7) 0.0101(6) -0.0061(7)
C14 0.0273(8) 0.0415(10) 0.0192(8) 0.0007(7) 0.0124(7) -0.0069(7)
C15 0.0239(10) 0.0226(10) 0.0197(9) -0.0051(7) 0.0089(9) -0.0015(8)
C16 0.0307(9) 0.0289(8) 0.0199(8) -0.0068(6) 0.0076(7) -0.0020(7)
C17 0.0319(11) 0.0231(9) 0.0273(10) -0.0040(7) 0.0062(8) 0.0035(8)
C16B 0.0307(9) 0.0289(8) 0.0199(8) -0.0068(6) 0.0076(7) -0.0020(7)

loop_
_atom_type_symbol
_atom_type_description
_atom_type_scat_dispersion_real
_atom_type_scat_dispersion_imag
_atom_type_scat_source
C C 0.0181 0.0091 'International Tables Vol C Tables 4.2.6.8 and 6.1.1.4'
H H 0.0000 0.0000 'International Tables Vol C Tables 4.2.6.8 and 6.1.1.4'
P P 0.2955 0.4335 'International Tables Vol C Tables 4.2.6.8 and 6.1.1.4'
Y Y -0.2670 2.0244 'International Tables Vol C Tables 4.2.6.8 and 6.1.1.4'

loop_
_exptl_crystal_face_index_h
_exptl_crystal_face_index_k
_exptl_crystal_face_index_l
_exptl_crystal_face_perp_dist
_exptl_oxdiff_crystal_face_indexfrac_h
_exptl_oxdiff_crystal_face_indexfrac_k
_exptl_oxdiff_crystal_face_indexfrac_l
_exptl_oxdiff_crystal_face_x
_exptl_oxdiff_crystal_face_y
_exptl_oxdiff_crystal_face_z
9 1 -13 0.0150 9.0034 0.9943 -12.9983 -0.1598 0.9403 0.0384
-9 -1 13 0.0150 -9.0034 -0.9943 12.9983 0.1598 -0.9403 -0.0384
7 0 7 0.0396 6.9888 0.0009 7.0038 0.1191 0.0173 1.0094
-1 -5 -5 0.0396 -1.0003 -5.0014 -4.9965 0.8397 0.1511 -0.4811
-7 0 -7 0.0494 -6.9888 -0.0009 -7.0038 -0.1191 -0.0173 -1.0094
-1 6 3 0.0633 -0.9955 6.0011 2.9946 -1.0500 -0.1535 0.2136

loop_
_geom_angle_atom_site_label_1
_geom_angle_atom_site_label_2
_geom_angle_atom_site_label_3
_geom_angle
_geom_angle_site_symmetry_3
C1 Y1 P1 95.30(8) 5_676
C1 Y1 C2 30.82(8) .
C1 Y1 C3 50.80(6) .
C1 Y1 C4 50.79(6) .
C1 Y1 C5 30.68(8) .
C1 Y1 C1B 8.6(3) .
C1 Y1 C2B 22.3(3) .
C1 Y1 C3B 44.7(3) .
C1 Y1 C4B 50.1(3) .
C1 Y1 C5B 35.7(3) .
C1 Y1 C6 94.93(6) .
C1 Y1 C7 78.49(7) .
C1 Y1 C8 96.78(9) .
C1 Y1 C9 126.49(8) .
C1 Y1 C10 125.25(6) .
C2 Y1 P1 124.67(5) 5_676
C2 Y1 C3 30.77(6) .
C2 Y1 C4 50.74(7) .
C2 Y1 C5 50.76(6) .
C2 Y1 C1B 38.5(3) .
C2 Y1 C2B 13.6(3) .
C2 Y1 C3B 17.2(3) .
C2 Y1 C4B 40.7(3) .
C2 Y1 C5B 49.4(3) .
C2 Y1 C6 104.80(7) .
C2 Y1 C7 77.53(7) .
C2 Y1 C8 81.15(6) .
C2 Y1 C9 110.77(6) .
C2 Y1 C10 127.56(7) .
C3 Y1 P1 121.17(6) 5_676
C3 Y1 C4 30.57(6) .
C3 Y1 C5 50.66(7) .
C3 Y1 C1B 54.5(3) .
C3 Y1 C2B 43.4(3) .
C3 Y1 C3B 16.2(4) .
C3 Y1 C4B 16.3(3) .
C3 Y1 C5B 43.4(3) .
C3 Y1 C6 135.15(7) .
C3 Y1 C9 122.39(7) .
C3 Y1 C10 150.43(8) .
C4 Y1 P1 90.83(6) 5_676
C4 Y1 C1B 48.7(3) .
C4 Y1 C2B 58.1(2) .
C4 Y1 C3B 43.9(3) .
C4 Y1 C4B 14.4(4) .
C4 Y1 C5B 21.2(3) .
C4 Y1 C9 152.13(7) .
C4 Y1 C10 175.49(6) .
C5 Y1 P1 75.58(5) 5_676
C5 Y1 C4 30.75(6) .
C5 Y1 C1B 24.1(3) .
C5 Y1 C2B 49.3(3) .
C5 Y1 C3B 55.5(2) .
C5 Y1 C4B 39.5(3) .
C5 Y1 C5B 9.5(3) .
C5 Y1 C9 157.14(7) .
C5 Y1 C10 144.77(7) .
C1B Y1 P1 86.9(3) 5_676
C1B Y1 C2B 30.88(15) .
C1B Y1 C3B 50.90(16) .
C1B Y1 C4B 50.85(17) .
C1B Y1 C5B 30.84(16) .
C1B Y1 C9 133.1(4) .
C1B Y1 C10 127.0(3) .
C2B Y1 P1 117.4(4) 5_676
C2B Y1 C3B 30.78(12) .
C2B Y1 C4B 50.81(14) .
C2B Y1 C5B 50.92(19) .
C2B Y1 C9 109.2(3) .
C3B Y1 P1 130.7(2) 5_676
C3B Y1 C4B 30.67(11) .
C4B Y1 P1 105.2(4) 5_676
C5B Y1 P1 80.0(3) 5_676
C5B Y1 C3B 50.79(14) .
C5B Y1 C4B 30.71(12) .
C6 Y1 P1 85.08(4) 5_676
C6 Y1 C4 145.01(5) .
C6 Y1 C5 115.77(7) .
C6 Y1 C1B 96.3(3) .
C6 Y1 C2B 93.3(3) .
C6 Y1 C3B 119.3(4) .
C6 Y1 C4B 143.7(3) .
C6 Y1 C5B 125.0(4) .
C6 Y1 C9 50.52(5) .
C6 Y1 C10 30.68(5) .
C7 Y1 P1 112.04(4) 5_676
C7 Y1 C3 106.06(8) .
C7 Y1 C4 126.53(6) .
C7 Y1 C5 107.56(7) .
C7 Y1 C1B 83.6(3) .
C7 Y1 C2B 68.5(3) .
C7 Y1 C3B 89.9(4) .
C7 Y1 C4B 118.3(3) .
C7 Y1 C5B 114.1(3) .
C7 Y1 C6 30.61(5) .
C7 Y1 C9 50.64(5) .
C7 Y1 C10 50.77(6) .
C8 Y1 P1 134.91(4) 5_676
C8 Y1 C3 99.70(8) .
C8 Y1 C4 129.45(7) .
C8 Y1 C5 127.25(7) .
C8 Y1 C1B 104.3(4) .
C8 Y1 C2B 78.7(3) .
C8 Y1 C3B 85.5(3) .
C8 Y1 C4B 115.8(4) .
C8 Y1 C5B 129.5(3) .
C8 Y1 C6 50.72(5) .
C8 Y1 C7 30.89(5) .
C8 Y1 C9 30.56(6) .
C8 Y1 C10 50.78(6) .
C9 Y1 P1 116.40(4) 5_676
C9 Y1 C3B 111.6(3) .
C9 Y1 C4B 138.0(4) .
C9 Y1 C5B 160.0(3) .
C10 Y1 P1 87.39(4) 5_676
C10 Y1 C2B 119.3(3) .
C10 Y1 C3B 136.0(4) .
C10 Y1 C4B 166.5(4) .
C10 Y1 C5B 154.3(4) .
C10 Y1 C9 30.67(5) .
C11 Y1 P1 101.12(3) 5_676
C11 Y1 C1 139.81(6) .
C11 Y1 C2 116.17(7) .
C11 Y1 C3 89.66(5) .
C11 Y1 C4 92.25(5) .
C11 Y1 C5 121.00(7) .
C11 Y1 C1B 140.5(3) .
C11 Y1 C2B 129.6(4) .
C11 Y1 C3B 99.2(3) .
C11 Y1 C4B 90.0(2) .
C11 Y1 C5B 112.1(4) .
C11 Y1 C6 122.66(5) .
C11 Y1 C7 126.47(5) .
C11 Y1 C8 97.00(5) .
C11 Y1 C9 77.46(5) .
C11 Y1 C10 92.16(5) .
C11 P1 Y1 100.05(5) 5_676
C11 P1 C12 105.33(7) .
C11 P1 C15 111.40(8) .
C11 P1 C15B 105.7(6) .
C12 P1 Y1 120.57(5) 5_676
C12 P1 C15 97.74(10) .
C12 P1 C15B 114.2(6) .
C15 P1 Y1 121.16(7) 5_676
C15B P1 Y1 108.9(6) 5_676
C15B P1 C15 16.5(6) .
Y1 C1 H1 115.9 .
C2 C1 Y1 74.72(12) .
C2 C1 H1 125.9 .
C5 C1 Y1 75.63(11) .
C5 C1 H1 125.9 .
C5 C1 C2 108.3(2) .
Y1 C2 H2 116.5 .
C1 C2 Y1 74.46(11) .
C1 C2 H2 126.0 .
C1 C2 C3 107.9(2) .
C3 C2 Y1 75.09(10) .
C3 C2 H2 126.0 .
Y1 C3 H3 116.8 .
C2 C3 Y1 74.14(10) .
C2 C3 H3 125.9 .
C4 C3 Y1 75.23(10) .
C4 C3 C2 108.24(17) .
C4 C3 H3 125.9 .
Y1 C4 H4 117.3 .
C3 C4 Y1 74.20(10) .
C3 C4 H4 126.1 .
C3 C4 C5 107.77(17) .
C5 C4 Y1 74.48(11) .
C5 C4 H4 126.1 .
Y1 C5 H5 117.5 .
C1 C5 Y1 73.69(12) .
C1 C5 C4 107.8(2) .
C1 C5 H5 126.1 .
C4 C5 Y1 74.77(11) .
C4 C5 H5 126.1 .
Y1 C1B H1B 116.4 .
C2B C1B Y1 74.7(5) .
C2B C1B H1B 126.0 .
C2B C1B C5B 108.0 .
C5B C1B Y1 75.0(5) .
C5B C1B H1B 126.0 .
Y1 C2B H2B 116.5 .
C1B C2B Y1 74.4(5) .
C1B C2B H2B 126.0 .
C1B C2B C3B 108.0 .
C3B C2B Y1 75.1(5) .
C3B C2B H2B 126.0 .
Y1 C3B H3B 117.1 .
C2B C3B Y1 74.1(5) .
C2B C3B H3B 126.0 .
C4B C3B Y1 74.8(5) .
C4B C3B C2B 108.0 .
C4B C3B H3B 126.0 .
Y1 C4B H4B 117.3 .
C3B C4B Y1 74.5(5) .
C3B C4B H4B 126.0 .
C3B C4B C5B 108.0 .
C5B C4B Y1 74.2(6) .
C5B C4B H4B 126.0 .
Y1 C5B H5B 116.9 .
C1B C5B Y1 74.1(5) .
C1B C5B H5B 126.0 .
C4B C5B Y1 75.1(5) .
C4B C5B C1B 108.0 .
C4B C5B H5B 126.0 .
Y1 C6 H6 116.8 .
C7 C6 Y1 74.29(9) .
C7 C6 H6 125.8 .
C7 C6 C10 108.47(15) .
C10 C6 Y1 75.17(8) .
C10 C6 H6 125.8 .
Y1 C7 H7 116.5 .
C6 C7 Y1 75.10(9) .
C6 C7 H7 126.1 .
C6 C7 C8 107.87(16) .
C8 C7 Y1 74.45(9) .
C8 C7 H7 126.1 .
Y1 C8 H8 115.7 .
C7 C8 Y1 74.66(9) .
C7 C8 H8 125.9 .
C9 C8 Y1 75.89(9) .
C9 C8 C7 108.13(15) .
C9 C8 H8 125.9 .
Y1 C9 H9 117.9 .
C8 C9 Y1 73.55(9) .
C8 C9 H9 125.9 .
C8 C9 C10 108.10(15) .
C10 C9 Y1 74.52(9) .
C10 C9 H9 125.9 .
Y1 C10 H10 116.9 .
C6 C10 Y1 74.16(9) .
C6 C10 C9 107.42(16) .
C6 C10 H10 126.3 .
C9 C10 Y1 74.81(9) .
C9 C10 H10 126.3 .
Y1 C11 H11A 103.6 .
Y1 C11 H11B 103.6 .
P1 C11 Y1 134.34(7) .
P1 C11 H11A 103.6 .
P1 C11 H11B 103.6 .
H11A C11 H11B 105.3 .
P1 C12 H12 106.7 .
C13 C12 P1 113.54(11) .
C13 C12 H12 106.7 .
C13 C12 C14 109.57(12) .
C14 C12 P1 113.03(11) .
C14 C12 H12 106.7 .
C12 C13 H13A 109.5 .
C12 C13 H13B 109.5 .
C12 C13 H13C 109.5 .
H13A C13 H13B 109.5 .
H13A C13 H13C 109.5 .
H13B C13 H13C 109.5 .
C12 C14 H14A 109.5 .
C12 C14 H14B 109.5 .
C12 C14 H14C 109.5 .
H14A C14 H14B 109.5 .
H14A C14 H14C 109.5 .
H14B C14 H14C 109.5 .
P1 C15 H15 106.0 .
C16 C15 P1 112.08(13) .
C16 C15 H15 106.0 .
C17 C15 P1 114.16(15) .
C17 C15 H15 106.0 .
C17 C15 C16 111.94(17) .
H17D C17B H17E 109.5 .
H17D C17B H17F 109.5 .
H17E C17B H17F 109.5 .
C15B C17B H17D 109.5 .
C15B C17B H17E 109.5 .
C15B C17B H17F 109.5 .
P1 C15B H15B 106.3 .
C17B C15B P1 114.9(13) .
C17B C15B H15B 106.3 .

loop_
_geom_bond_atom_site_label_1
_geom_bond_atom_site_label_2
_geom_bond_distance
_geom_bond_site_symmetry_2
Y1 P1 2.9558(4) 5_676
Y1 C1 2.636(2) .
Y1 C2 2.6390(18) .
Y1 C3 2.6510(17) .
Y1 C4 2.6640(17) .
Y1 C5 2.660(2) .
Y1 C1B 2.665(16) .
Y1 C2B 2.668(13) .
Y1 C3B 2.682(12) .
Y1 C4B 2.687(11) .
Y1 C5B 2.676(14) .
Y1 C6 2.6528(14) .
Y1 C7 2.6426(15) .
Y1 C8 2.6398(16) .
Y1 C9 2.6694(16) .
Y1 C10 2.6657(15) .
Y1 C11 2.4966(14) .
P1 Y1 2.9558(4) 5_676
P1 C11 1.7968(14) .
P1 C12 1.8650(15) .
P1 C15 1.8978(19) .
P1 C15B 1.895(18) .
C1 H1 0.9300 .
C1 C2 1.401(4) .
C1 C5 1.401(4) .
C2 H2 0.9300 .
C2 C3 1.403(3) .
C3 H3 0.9300 .
C3 C4 1.401(3) .
C4 H4 0.9300 .
C4 C5 1.412(3) .
C5 H5 0.9300 .
C1B H1B 0.9300 .
C1B C2B 1.4200 .
C1B C5B 1.4200 .
C2B H2B 0.9300 .
C2B C3B 1.4200 .
C3B H3B 0.9300 .
C3B C4B 1.4200 .
C4B H4B 0.9300 .
C4B C5B 1.4200 .
C5B H5B 0.9300 .
C6 H6 0.9300 .
C6 C7 1.398(2) .
C6 C10 1.407(2) .
C7 H7 0.9300 .
C7 C8 1.407(2) .
C8 H8 0.9300 .
C8 C9 1.400(3) .
C9 H9 0.9300 .
C9 C10 1.411(2) .
C10 H10 0.9300 .
C11 H11A 0.9700 .
C11 H11B 0.9700 .
C12 H12 0.9800 .
C12 C13 1.532(2) .
C12 C14 1.535(2) .
C13 H13A 0.9600 .
C13 H13B 0.9600 .
C13 H13C 0.9600 .
C14 H14A 0.9600 .
C14 H14B 0.9600 .
C14 H14C 0.9600 .
C15 H15 0.9800 .
C15 C16 1.531(2) .
C15 C17 1.521(3) .
C16 H16A 0.9600 .
C16 H16B 0.9600 .
C16 H16C 0.9600 .
C17 H17A 0.9600 .
C17 H17B 0.9600 .
C17 H17C 0.9600 .
C17B H17D 0.9600 .
C17B H17E 0.9600 .
C17B H17F 0.9600 .
C17B C15B 1.48(2) .
C15B H15B 0.9800 .
